data_1503474
loop_
_publ_author_name
'Sakakura, Akira'
'Koshikari, Yoshiki'
'Akakura, Matsujiro'
'Ishihara, Kazuaki'

_publ_section_title
;
 Hydrophobic N,N-diarylammonium pyrosulfates as dehydrative condensation
 catalysts under aqueous conditions.
;
_journal_issue 1
_journal_name_full 'Organic letters'
_journal_page_first 30
_journal_page_last 33
_journal_paper_doi 10.1021/ol2027366
_journal_volume 14
_journal_year 2012
_chemical_formula_sum 'C12 H13 N O4 S'
_chemical_formula_weight 267.29
_chemical_name_common 'diphenylammonium sulfate'
_chemical_name_systematic
; 
 ? 
;
_space_group_IT_number 2
_symmetry_cell_setting triclinic
_symmetry_space_group_name_Hall '-P 1'
_symmetry_space_group_name_H-M 'P -1'
_atom_sites_solution_hydrogens geom
_atom_sites_solution_primary direct
_atom_sites_solution_secondary difmap
_audit_creation_method SHELXL-97
_cell_angle_alpha 61.113(2)
_cell_angle_beta 78.878(6)
_cell_angle_gamma 64.120(9)
_cell_formula_units_Z 2
_cell_length_a 8.5292(17)
_cell_length_b 9.4437(18)
_cell_length_c 9.5965(18)
_cell_measurement_temperature 173(2)
_cell_volume 608.8(2)
_computing_cell_refinement 'Bruker SMART'
_computing_data_collection 'Bruker SMART'
_computing_data_reduction 'Bruker SAINT'
_computing_molecular_graphics 'Bruker SHELXTL'
_computing_publication_material 'Bruker SHELXTL'
_computing_structure_refinement 'SHELXL-97 (Sheldrick, 1997)'
_computing_structure_solution 'SHELXS-97 (Sheldrick, 1990)'
_diffrn_ambient_temperature 173(2)
_diffrn_measured_fraction_theta_full 0.977
_diffrn_measured_fraction_theta_max 0.977
_diffrn_measurement_device_type 'CCD area detector'
_diffrn_measurement_method 'phi and omega scan'
_diffrn_radiation_monochromator graphite
_diffrn_radiation_source 'fine-focus sealed tube'
_diffrn_radiation_type MoK\a
_diffrn_radiation_wavelength 0.71073
_diffrn_reflns_av_R_equivalents 0.0208
_diffrn_reflns_av_sigmaI/netI 0.0356
_diffrn_reflns_limit_h_max 11
_diffrn_reflns_limit_h_min -10
_diffrn_reflns_limit_k_max 12
_diffrn_reflns_limit_k_min -10
_diffrn_reflns_limit_l_max 12
_diffrn_reflns_limit_l_min -7
_diffrn_reflns_number 4447
_diffrn_reflns_theta_full 28.33
_diffrn_reflns_theta_max 28.33
_diffrn_reflns_theta_min 2.69
_exptl_absorpt_coefficient_mu 0.272
_exptl_absorpt_correction_T_max 0.9476
_exptl_absorpt_correction_T_min 0.9476
_exptl_absorpt_correction_type empirical
_exptl_absorpt_process_details 'Bruker SADABS'
_exptl_crystal_colour colorless
_exptl_crystal_density_diffrn 1.458
_exptl_crystal_density_method 'not measured'
_exptl_crystal_description prism
_exptl_crystal_F_000 280
_exptl_crystal_size_max 0.50
_exptl_crystal_size_mid 0.40
_exptl_crystal_size_min 0.30
_refine_diff_density_max 0.700
_refine_diff_density_min -1.104
_refine_diff_density_rms 0.288
_refine_ls_extinction_method none
_refine_ls_goodness_of_fit_ref 1.252
_refine_ls_hydrogen_treatment mixed
_refine_ls_matrix_type full
_refine_ls_number_parameters 163
_refine_ls_number_reflns 2974
_refine_ls_number_restraints 0
_refine_ls_restrained_S_all 1.252
_refine_ls_R_factor_all 0.0621
_refine_ls_R_factor_gt 0.0602
_refine_ls_shift/su_max 0.000
_refine_ls_shift/su_mean 0.000
_refine_ls_structure_factor_coef Fsqd
_refine_ls_weighting_details 'calc w=1/[?^2^(Fo^2^)+(0.0948P)^2^+0.1163P] where P=(Fo^2^+2Fc^2^)/3'
_refine_ls_weighting_scheme calc
_refine_ls_wR_factor_gt 0.1544
_refine_ls_wR_factor_ref 0.1567
_reflns_number_gt 2797
_reflns_number_total 2974
_reflns_threshold_expression >2sigma(I)
_cod_data_source_file ol2027366_si_002.cif
_cod_data_source_block kyd1
_cod_original_sg_symbol_H-M P-1
_cod_database_code 1503474

loop_
_symmetry_equiv_pos_as_xyz
'x, y, z'
'-x, -y, -z'

loop_
_atom_site_label
_atom_site_type_symbol
_atom_site_fract_x
_atom_site_fract_y
_atom_site_fract_z
_atom_site_U_iso_or_equiv
_atom_site_adp_type
_atom_site_occupancy
_atom_site_symmetry_multiplicity
_atom_site_calc_flag
_atom_site_refinement_flags
N1 N 0.56932(17) 0.30253(18) 0.36587(16) 0.0215(3) Uani 1 1 d .
H3 H 0.5823 0.4058 0.3331 0.026 Uiso 1 1 d R
H4 H 0.5682 0.2499 0.4753 0.026 Uiso 1 1 d R
C1 C 0.7232(2) 0.1861(2) 0.31682(19) 0.0208(3) Uani 1 1 d .
C2 C 0.8054(2) 0.0118(2) 0.4262(2) 0.0287(4) Uani 1 1 d .
H5 H 0.7624 -0.0324 0.5308 0.034 Uiso 1 1 calc R
C3 C 0.9524(3) -0.0975(2) 0.3797(2) 0.0347(4) Uani 1 1 d .
H6 H 1.0112 -0.2175 0.4533 0.042 Uiso 1 1 calc R
C4 C 1.0135(2) -0.0325(3) 0.2270(2) 0.0324(4) Uani 1 1 d .
H7 H 1.1136 -0.1082 0.1961 0.039 Uiso 1 1 calc R
C5 C 0.9293(2) 0.1423(3) 0.1190(2) 0.0323(4) Uani 1 1 d .
H8 H 0.9718 0.1862 0.0142 0.039 Uiso 1 1 calc R
C6 C 0.7823(2) 0.2541(2) 0.1634(2) 0.0279(4) Uani 1 1 d .
H9 H 0.7238 0.3743 0.0900 0.033 Uiso 1 1 calc R
C7 C 0.3980(2) 0.3483(2) 0.30676(18) 0.0208(3) Uani 1 1 d .
C8 C 0.3822(2) 0.2710(2) 0.2221(2) 0.0244(3) Uani 1 1 d .
H10 H 0.4822 0.1883 0.1986 0.029 Uiso 1 1 calc R
C9 C 0.2169(2) 0.3168(2) 0.1721(2) 0.0283(4) Uani 1 1 d .
H11 H 0.2037 0.2662 0.1126 0.034 Uiso 1 1 calc R
C10 C 0.0713(2) 0.4358(2) 0.2084(2) 0.0289(4) Uani 1 1 d .
H12 H -0.0414 0.4654 0.1750 0.035 Uiso 1 1 calc R
C11 C 0.0900(2) 0.5121(3) 0.2938(2) 0.0312(4) Uani 1 1 d .
H13 H -0.0097 0.5945 0.3178 0.037 Uiso 1 1 calc R
C12 C 0.2539(2) 0.4678(2) 0.3437(2) 0.0284(4) Uani 1 1 d .
H14 H 0.2675 0.5187 0.4027 0.034 Uiso 1 1 calc R
S1 S 0.45092(5) 0.22435(5) 0.78984(4) 0.02176(17) Uani 1 1 d .
O1 O 0.31070(18) 0.1558(2) 0.86943(19) 0.0381(3) Uani 1 1 d .
H1 H 0.3538 0.0487 0.9299 0.057 Uiso 1 1 d R
O2 O 0.55163(19) 0.14216(18) 0.68956(16) 0.0350(3) Uani 1 1 d .
O3 O 0.36378(18) 0.41451(17) 0.70226(18) 0.0334(3) Uani 1 1 d .
O4 O 0.56508(18) 0.17768(19) 0.91866(16) 0.0332(3) Uani 1 1 d .

loop_
_atom_site_aniso_label
_atom_site_aniso_U_11
_atom_site_aniso_U_22
_atom_site_aniso_U_33
_atom_site_aniso_U_23
_atom_site_aniso_U_13
_atom_site_aniso_U_12
N1 0.0224(6) 0.0223(6) 0.0228(6) -0.0135(5) 0.0013(5) -0.0079(5)
C1 0.0195(7) 0.0218(7) 0.0233(7) -0.0127(6) 0.0022(5) -0.0079(6)
C2 0.0304(9) 0.0250(8) 0.0244(8) -0.0107(7) 0.0047(6) -0.0081(7)
C3 0.0320(9) 0.0264(8) 0.0376(10) -0.0157(8) 0.0016(7) -0.0039(7)
C4 0.0236(8) 0.0380(9) 0.0424(10) -0.0277(9) 0.0082(7) -0.0101(7)
C5 0.0309(9) 0.0426(10) 0.0296(9) -0.0203(8) 0.0127(7) -0.0200(8)
C6 0.0296(8) 0.0273(8) 0.0256(8) -0.0110(7) 0.0059(6) -0.0136(7)
C7 0.0213(7) 0.0207(7) 0.0193(7) -0.0093(6) 0.0009(5) -0.0075(6)
C8 0.0240(8) 0.0270(8) 0.0264(8) -0.0166(7) 0.0036(6) -0.0098(6)
C9 0.0303(9) 0.0326(9) 0.0279(8) -0.0166(7) 0.0002(6) -0.0140(7)
C10 0.0244(8) 0.0330(9) 0.0273(8) -0.0117(7) -0.0018(6) -0.0110(7)
C11 0.0237(8) 0.0327(9) 0.0348(9) -0.0198(8) 0.0002(7) -0.0039(7)
C12 0.0262(8) 0.0294(8) 0.0323(9) -0.0203(7) -0.0005(6) -0.0057(7)
S1 0.0228(2) 0.0223(2) 0.0221(2) -0.01323(18) 0.00338(15) -0.00825(17)
O1 0.0291(7) 0.0387(7) 0.0458(8) -0.0159(6) 0.0064(6) -0.0189(6)
O2 0.0409(7) 0.0337(7) 0.0253(6) -0.0195(6) 0.0044(5) -0.0052(6)
O3 0.0326(7) 0.0228(6) 0.0440(8) -0.0154(6) -0.0037(6) -0.0082(5)
O4 0.0315(7) 0.0434(8) 0.0312(7) -0.0220(6) -0.0014(5) -0.0136(6)

loop_
_atom_type_symbol
_atom_type_description
_atom_type_scat_dispersion_real
_atom_type_scat_dispersion_imag
_atom_type_scat_source
C C 0.0033 0.0016 'International Tables Vol C Tables 4.2.6.8 and 6.1.1.4'
H H 0.0000 0.0000 'International Tables Vol C Tables 4.2.6.8 and 6.1.1.4'
N N 0.0061 0.0033 'International Tables Vol C Tables 4.2.6.8 and 6.1.1.4'
O O 0.0106 0.0060 'International Tables Vol C Tables 4.2.6.8 and 6.1.1.4'
S S 0.1246 0.1234 'International Tables Vol C Tables 4.2.6.8 and 6.1.1.4'

loop_
_geom_angle_atom_site_label_1
_geom_angle_atom_site_label_2
_geom_angle_atom_site_label_3
_geom_angle
C1 N1 C7 117.05(12)
C1 N1 H3 108.0
C7 N1 H3 108.0
C1 N1 H4 108.1
C7 N1 H4 108.1
H3 N1 H4 107.2
C2 C1 C6 122.10(15)
C2 C1 N1 118.70(14)
C6 C1 N1 119.19(15)
C1 C2 C3 118.46(16)
C1 C2 H5 120.8
C3 C2 H5 120.8
C4 C3 C2 120.44(17)
C4 C3 H6 119.8
C2 C3 H6 119.8
C3 C4 C5 120.25(16)
C3 C4 H7 119.9
C5 C4 H7 119.9
C4 C5 C6 120.23(16)
C4 C5 H8 119.9
C6 C5 H8 119.9
C1 C6 C5 118.52(16)
C1 C6 H9 120.7
C5 C6 H9 120.7
C8 C7 C12 121.71(15)
C8 C7 N1 121.21(14)
C12 C7 N1 117.06(14)
C7 C8 C9 118.60(15)
C7 C8 H10 120.7
C9 C8 H10 120.7
C10 C9 C8 120.45(16)
C10 C9 H11 119.8
C8 C9 H11 119.8
C9 C10 C11 120.02(16)
C9 C10 H12 120.0
C11 C10 H12 120.0
C12 C11 C10 119.98(16)
C12 C11 H13 120.0
C10 C11 H13 120.0
C11 C12 C7 119.23(16)
C11 C12 H14 120.4
C7 C12 H14 120.4
O2 S1 O3 113.03(8)
O2 S1 O4 110.07(8)
O3 S1 O4 109.74(8)
O2 S1 O1 109.67(9)
O3 S1 O1 106.83(8)
O4 S1 O1 107.30(9)
S1 O1 H1 111.0

loop_
_geom_bond_atom_site_label_1
_geom_bond_atom_site_label_2
_geom_bond_distance
N1 C1 1.4684(19)
N1 C7 1.475(2)
N1 H3 0.9200
N1 H4 0.9199
C1 C2 1.382(2)
C1 C6 1.384(2)
C2 C3 1.392(2)
C2 H5 0.9500
C3 C4 1.382(3)
C3 H6 0.9500
C4 C5 1.383(3)
C4 H7 0.9500
C5 C6 1.393(2)
C5 H8 0.9500
C6 H9 0.9500
C7 C8 1.383(2)
C7 C12 1.385(2)
C8 C9 1.390(2)
C8 H10 0.9500
C9 C10 1.386(2)
C9 H11 0.9500
C10 C11 1.392(3)
C10 H12 0.9500
C11 C12 1.383(2)
C11 H13 0.9500
C12 H14 0.9500
S1 O2 1.4447(13)
S1 O3 1.4496(13)
S1 O4 1.4946(13)
S1 O1 1.5096(14)
O1 H1 0.8277

loop_
_geom_hbond_atom_site_label_D
_geom_hbond_atom_site_label_H
_geom_hbond_atom_site_label_A
_geom_hbond_distance_DH
_geom_hbond_distance_HA
_geom_hbond_distance_DA
_geom_hbond_angle_DHA
_geom_hbond_site_symmetry_A
N1 H3 O3 0.92 1.81 2.719(2) 169.7 2_666
N1 H3 S1 0.92 2.99 3.8988(16) 168.6 2_666
N1 H4 O2 0.92 1.81 2.7274(19) 175.3 .
N1 H4 S1 0.92 2.92 3.7791(16) 156.6 .
O1 H1 O4 0.83 1.80 2.628(2) 172.9 2_657
O1 H1 S1 0.83 2.82 3.5447(17) 147.8 2_657

loop_
_geom_torsion_atom_site_label_1
_geom_torsion_atom_site_label_2
_geom_torsion_atom_site_label_3
_geom_torsion_atom_site_label_4
_geom_torsion
C7 N1 C1 C2 -104.75(17)
C7 N1 C1 C6 75.70(19)
C6 C1 C2 C3 0.3(3)
N1 C1 C2 C3 -179.25(17)
C1 C2 C3 C4 -0.4(3)
C2 C3 C4 C5 0.3(3)
C3 C4 C5 C6 0.0(3)
C2 C1 C6 C5 0.0(3)
N1 C1 C6 C5 179.50(15)
C4 C5 C6 C1 -0.1(3)
C1 N1 C7 C8 6.2(2)
C1 N1 C7 C12 -175.61(14)
C12 C7 C8 C9 0.6(3)
N1 C7 C8 C9 178.78(15)
C7 C8 C9 C10 -0.8(3)
C8 C9 C10 C11 0.8(3)
C9 C10 C11 C12 -0.6(3)
C10 C11 C12 C7 0.4(3)
C8 C7 C12 C11 -0.5(3)
N1 C7 C12 C11 -178.68(16)

loop_
_cod_related_entry_id
_cod_related_entry_database
_cod_related_entry_code
1 ChemSpider 11002
